data_2207729
loop_
_publ_author_name
'Bojidarka B. Ivanova'
'Michail G. Arnaudov'
'William S. Sheldrick'
'Heike Mayer-Figge'

_publ_section_title
;
 <i>S</i>-Phenyl 4-cyanothiobenzoate
;
_journal_coeditor_code BT6793
_journal_issue 1
_journal_name_full 'Acta Crystallographica Section E'
_journal_page_first o3
_journal_page_last o4
_journal_paper_doi 10.1107/S1600536805039267
_journal_volume 62
_journal_year 2006
_chemical_formula_iupac 'C14 H9 N O S'
_chemical_formula_moiety 'C14 H9 N O S'
_chemical_formula_sum 'C14 H9 N O S'
_chemical_formula_weight 239.28
_chemical_name_systematic
;
(S)-Phenyl 4-cyanothiobenzoate
;
_space_group_IT_number 4
_symmetry_cell_setting monoclinic
_symmetry_space_group_name_Hall 'P 2yb'
_symmetry_space_group_name_H-M 'P 1 21 1'
_atom_sites_solution_hydrogens geom
_atom_sites_solution_primary direct
_atom_sites_solution_secondary difmap
_audit_creation_method SHELXL-97
_cell_angle_alpha 90.00
_cell_angle_beta 107.37(8)
_cell_angle_gamma 90.00
_cell_formula_units_Z 2
_cell_length_a 7.499(5)
_cell_length_b 7.835(3)
_cell_length_c 10.624(7)
_cell_measurement_reflns_used 15
_cell_measurement_temperature 294(2)
_cell_measurement_theta_max 15.8
_cell_measurement_theta_min 7.6
_cell_volume 595.7(7)
_computing_cell_refinement 'R3m/V User's Guide'
_computing_data_collection 'R3m/V User's Guide (Siemens, 1989)'
_computing_data_reduction 'XDISK (Siemens, 1989)'
_computing_molecular_graphics 'SHELXTL-Plus (Sheldrick, 1995)'
_computing_publication_material SHELXL97
_computing_structure_refinement 'SHELXL97 (Sheldrick, 1997)'
_computing_structure_solution 'SHELXS97 (Sheldrick, 1997)'
_diffrn_ambient_temperature 294(2)
_diffrn_measured_fraction_theta_full 0.989
_diffrn_measured_fraction_theta_max 0.989
_diffrn_measurement_device_type 'Siemens P4 four-circle'
_diffrn_measurement_method \w
_diffrn_radiation_monochromator graphite
_diffrn_radiation_source 'fine-focus sealed tube'
_diffrn_radiation_type MoK\a
_diffrn_radiation_wavelength 0.71073
_diffrn_reflns_av_R_equivalents 0.0134
_diffrn_reflns_av_sigmaI/netI 0.0287
_diffrn_reflns_limit_h_max 8
_diffrn_reflns_limit_h_min -1
_diffrn_reflns_limit_k_max 9
_diffrn_reflns_limit_k_min -9
_diffrn_reflns_limit_l_max 12
_diffrn_reflns_limit_l_min -12
_diffrn_reflns_number 2572
_diffrn_reflns_theta_full 25.06
_diffrn_reflns_theta_max 25.05
_diffrn_reflns_theta_min 2.01
_diffrn_standards_decay_% 0
_diffrn_standards_interval_count 100
_diffrn_standards_number 3
_exptl_absorpt_coefficient_mu 0.252
_exptl_absorpt_correction_T_max 0.94715
_exptl_absorpt_correction_T_min 0.92774
_exptl_absorpt_correction_type psi-scan
_exptl_absorpt_process_details '(XPREP in SHELXTL-Plus; Sheldrick, 1995)'
_exptl_crystal_colour colourless
_exptl_crystal_density_diffrn 1.334
_exptl_crystal_density_method 'not measured'
_exptl_crystal_description needle
_exptl_crystal_F_000 248
_exptl_crystal_size_max 0.59
_exptl_crystal_size_mid 0.26
_exptl_crystal_size_min 0.21
_refine_diff_density_max 0.180
_refine_diff_density_min -0.225
_refine_ls_abs_structure_details 'Flack (1983), 942 Friedel Pairs'
_refine_ls_abs_structure_Flack -0.05(8)
_refine_ls_extinction_coef 0.016(3)
_refine_ls_extinction_expression Fc^*^=kFc[1+0.001xFc^2^\l^3^/sin(2\q)]^-1/4^
_refine_ls_extinction_method SHELXL97
_refine_ls_goodness_of_fit_ref 1.020
_refine_ls_hydrogen_treatment constr
_refine_ls_matrix_type full
_refine_ls_number_parameters 155
_refine_ls_number_reflns 2068
_refine_ls_number_restraints 1
_refine_ls_restrained_S_all 1.019
_refine_ls_R_factor_all 0.0419
_refine_ls_R_factor_gt 0.0329
_refine_ls_shift/su_max 0.001
_refine_ls_shift/su_mean 0.000
_refine_ls_structure_factor_coef Fsqd
_refine_ls_weighting_details 'calc w=1/[\s^2^(Fo^2^)+(0.0284P)^2^+0.1314P] where P=(Fo^2^+2Fc^2^)/3'
_refine_ls_weighting_scheme calc
_refine_ls_wR_factor_gt 0.0733
_refine_ls_wR_factor_ref 0.0774
_reflns_number_gt 1816
_reflns_number_total 2068
_reflns_threshold_expression I>2\s(I)
_cod_data_source_file bt6793.cif
_cod_data_source_block I
_cod_depositor_comments
;
The following automatic conversions were performed:
'_symmetry_cell_setting' value 'Monoclinic' changed to 'monoclinic'
according to '/home/saulius/struct/CIF-dictionaries/cif_core.dic'
dictionary named 'cif_core.dic' version 2.4.1 from
2010-06-29.

'_exptl_absorpt_correction_type' value 'Psi-scan' changed to
'psi-scan' according to
'/home/saulius/struct/CIF-dictionaries/cif_core.dic' dictionary named
'cif_core.dic' version 2.4.1 from 2010-06-29.

Automatic conversion script
Id: cif_fix_enum 1527 2010-12-29 10:47:43Z saulius 

The following automatic conversions were performed:

'_symmetry_cell_setting' value 'Monoclinic' changed to 'monoclinic'
according to /home/saulius/struct/CIF-dictionaries/cif_core.dic
dictionary named 'cif_core.dic' version 2.4.1 from
2010-06-29.

'_exptl_absorpt_correction_type' value 'Psi-scan'
changed to 'psi-scan' according to
/home/saulius/struct/CIF-dictionaries/cif_core.dic dictionary named
'cif_core.dic' version 2.4.1 from 2010-06-29.

Automatic conversion script
Id: cif_fix_values 1715 2011-07-08 13:25:40Z adriana 
;
_cod_original_cell_volume 595.8(6)
_cod_original_sg_symbol_H-M 'P 21'
_cod_database_code 2207729
_cod_database_fobs_code 2207729

loop_
_symmetry_equiv_pos_as_xyz
'x, y, z'
'-x, y+1/2, -z'

loop_
_atom_site_label
_atom_site_fract_x
_atom_site_fract_y
_atom_site_fract_z
_atom_site_U_iso_or_equiv
_atom_site_adp_type
_atom_site_calc_flag
_atom_site_refinement_flags
_atom_site_occupancy
_atom_site_type_symbol
S1 0.00671(8) 0.46646(9) 0.95738(6) 0.0590(2) Uani d . 1 S
O1 -0.2488(3) 0.2794(3) 0.79479(18) 0.0690(6) Uani d . 1 O
C1 -0.0973(3) 0.3421(3) 0.8160(2) 0.0446(6) Uani d . 1 C
C2 0.0193(3) 0.3200(3) 0.7239(2) 0.0423(5) Uani d . 1 C
C3 -0.0560(4) 0.2281(3) 0.6093(3) 0.0555(7) Uani d . 1 C
H3 -0.1759 0.1834 0.5908 0.067 Uiso calc R 1 H
C4 0.0458(4) 0.2023(4) 0.5222(3) 0.0594(8) Uani d . 1 C
H4 -0.0053 0.1395 0.4456 0.071 Uiso calc R 1 H
C5 0.2223(4) 0.2692(3) 0.5485(2) 0.0535(6) Uani d . 1 C
C51 0.3299(5) 0.2384(4) 0.4577(3) 0.0745(9) Uani d . 1 C
N5 0.4122(5) 0.2126(5) 0.3861(3) 0.1095(12) Uani d . 1 N
C6 0.2980(3) 0.3628(4) 0.6617(3) 0.0572(7) Uani d . 1 C
H6 0.4170 0.4093 0.6791 0.069 Uiso calc R 1 H
C7 0.1959(3) 0.3873(3) 0.7492(2) 0.0503(6) Uani d . 1 C
H7 0.2472 0.4498 0.8259 0.060 Uiso calc R 1 H
C11 -0.1729(3) 0.4720(4) 1.0344(2) 0.0454(5) Uani d . 1 C
C12 -0.1510(4) 0.3854(3) 1.1498(2) 0.0531(6) Uani d . 1 C
H12 -0.0443 0.3202 1.1858 0.064 Uiso calc R 1 H
C13 -0.2875(4) 0.3947(4) 1.2132(2) 0.0583(7) Uani d . 1 C
H13 -0.2727 0.3348 1.2912 0.070 Uiso calc R 1 H
C14 -0.4434(3) 0.4912(4) 1.1617(2) 0.0550(6) Uani d . 1 C
H14 -0.5350 0.4969 1.2043 0.066 Uiso calc R 1 H
C15 -0.4649(4) 0.5799(3) 1.0466(3) 0.0542(6) Uani d . 1 C
H15 -0.5708 0.6466 1.0120 0.065 Uiso calc R 1 H
C16 -0.3310(3) 0.5710(3) 0.9820(2) 0.0514(6) Uani d . 1 C
H16 -0.3465 0.6309 0.9038 0.062 Uiso calc R 1 H

loop_
_atom_site_aniso_label
_atom_site_aniso_U_11
_atom_site_aniso_U_22
_atom_site_aniso_U_33
_atom_site_aniso_U_12
_atom_site_aniso_U_13
_atom_site_aniso_U_23
S1 0.0491(3) 0.0726(4) 0.0633(4) -0.0142(4) 0.0288(3) -0.0210(4)
O1 0.0520(11) 0.0935(16) 0.0704(12) -0.0275(10) 0.0318(10) -0.0261(11)
C1 0.0416(13) 0.0484(14) 0.0470(13) -0.0020(11) 0.0182(10) 0.0013(11)
C2 0.0423(12) 0.0446(13) 0.0413(12) 0.0009(10) 0.0143(9) 0.0018(10)
C3 0.0500(14) 0.0653(17) 0.0532(14) -0.0085(13) 0.0186(12) -0.0071(13)
C4 0.064(2) 0.0669(18) 0.0497(17) -0.0013(15) 0.0208(14) -0.0085(13)
C5 0.0573(16) 0.0627(16) 0.0477(13) 0.0138(13) 0.0267(13) 0.0081(12)
C51 0.077(2) 0.090(2) 0.0694(18) 0.0110(18) 0.0426(17) 0.0064(17)
N5 0.125(3) 0.135(3) 0.099(2) 0.013(2) 0.080(2) -0.004(2)
C6 0.0429(13) 0.0723(18) 0.0600(15) 0.0008(13) 0.0211(12) 0.0038(14)
C7 0.0413(13) 0.0662(15) 0.0449(12) -0.0032(12) 0.0149(10) -0.0029(11)
C11 0.0428(12) 0.0495(12) 0.0475(11) -0.0009(14) 0.0192(10) -0.0096(13)
C12 0.0530(14) 0.0550(14) 0.0511(14) 0.0079(12) 0.0149(12) -0.0019(12)
C13 0.0670(17) 0.0646(16) 0.0467(14) 0.0036(14) 0.0224(13) 0.0013(12)
C14 0.0541(13) 0.0618(17) 0.0568(14) -0.0034(14) 0.0285(11) -0.0142(14)
C15 0.0479(14) 0.0556(15) 0.0612(16) 0.0038(12) 0.0194(13) -0.0080(12)
C16 0.0559(15) 0.0516(15) 0.0479(14) -0.0006(12) 0.0176(12) -0.0024(12)

loop_
_atom_type_symbol
_atom_type_description
_atom_type_scat_dispersion_real
_atom_type_scat_dispersion_imag
_atom_type_scat_source
C C 0.0033 0.0016 'International Tables Vol C Tables 4.2.6.8 and 6.1.1.4'
H H 0.0000 0.0000 'International Tables Vol C Tables 4.2.6.8 and 6.1.1.4'
N N 0.0061 0.0033 'International Tables Vol C Tables 4.2.6.8 and 6.1.1.4'
O O 0.0106 0.0060 'International Tables Vol C Tables 4.2.6.8 and 6.1.1.4'
S S 0.1246 0.1234 'International Tables Vol C Tables 4.2.6.8 and 6.1.1.4'

loop_
_geom_angle_atom_site_label_1
_geom_angle_atom_site_label_2
_geom_angle_atom_site_label_3
_geom_angle
C1 S1 C11 101.68(12)
O1 C1 C2 122.3(2)
O1 C1 S1 122.74(18)
C2 C1 S1 114.95(17)
C7 C2 C3 119.2(2)
C7 C2 C1 122.8(2)
C3 C2 C1 118.0(2)
C4 C3 C2 120.4(2)
C4 C3 H3 119.8
C2 C3 H3 119.8
C5 C4 C3 120.1(3)
C5 C4 H4 120.0
C3 C4 H4 120.0
C4 C5 C6 120.1(2)
C4 C5 C51 119.7(3)
C6 C5 C51 120.2(3)
N5 C51 C5 179.0(4)
C5 C6 C7 119.6(2)
C5 C6 H6 120.2
C7 C6 H6 120.2
C2 C7 C6 120.7(2)
C2 C7 H7 119.7
C6 C7 H7 119.7
C12 C11 C16 119.8(2)
C12 C11 S1 119.82(19)
C16 C11 S1 120.30(19)
C11 C12 C13 120.1(2)
C11 C12 H12 120.0
C13 C12 H12 120.0
C14 C13 C12 120.3(2)
C14 C13 H13 119.9
C12 C13 H13 119.9
C13 C14 C15 119.8(2)
C13 C14 H14 120.1
C15 C14 H14 120.1
C14 C15 C16 120.6(2)
C14 C15 H15 119.7
C16 C15 H15 119.7
C15 C16 C11 119.4(2)
C15 C16 H16 120.3
C11 C16 H16 120.3

loop_
_geom_bond_atom_site_label_1
_geom_bond_atom_site_label_2
_geom_bond_distance
S1 C1 1.765(3)
S1 C11 1.773(2)
O1 C1 1.195(3)
C1 C2 1.505(3)
C2 C7 1.375(3)
C2 C3 1.382(3)
C3 C4 1.379(4)
C3 H3 0.9300
C4 C5 1.373(4)
C4 H4 0.9300
C5 C6 1.378(4)
C5 C51 1.450(4)
C51 N5 1.131(3)
C6 C7 1.383(3)
C6 H6 0.9300
C7 H7 0.9300
C11 C12 1.368(3)
C11 C16 1.387(3)
C12 C13 1.385(3)
C12 H12 0.9300
C13 C14 1.362(4)
C13 H13 0.9300
C14 C15 1.373(4)
C14 H14 0.9300
C15 C16 1.377(3)
C15 H15 0.9300
C16 H16 0.9300

loop_
_geom_hbond_atom_site_label_D
_geom_hbond_atom_site_label_H
_geom_hbond_atom_site_label_A
_geom_hbond_site_symmetry_A
_geom_hbond_distance_DH
_geom_hbond_distance_HA
_geom_hbond_distance_DA
_geom_hbond_angle_DHA
_geom_hbond_publ_flag
C14 H14 O1 2_457 0.93 2.75 3.359(3) 124 y
C15 H15 O1 2_457 0.93 2.96 3.472(4) 116 y
C6 H6 O1 1_655 0.93 2.64 3.333(4) 132 y
C6 H6 N5 2_656 0.93 2.88 3.626(4) 138 y
C13 H13 N5 1_456 0.93 2.99 3.599(4) 125 y

loop_
_cod_related_entry_id
_cod_related_entry_database
_cod_related_entry_code
1 ChemSpider 21126756
